data_4331952
loop_
_publ_author_name
'Chen, Wanzhi'
'Liu, Fenghui'
'Xu, Duanjun'
'Matsumoto, Kazuko'
'Kishi, Shinobu'
'Kato, Masako'

_publ_section_title
;
 Luminescent Amidate-Bridged One-Dimensional
 Platinum(II)&#x2212;Thallium(I) Coordination Polymers Assembled via
 Metallophilic Attraction
;
_journal_issue 14
_journal_name_full 'Inorganic Chemistry'
_journal_page_first 5552
_journal_page_last 5560
_journal_paper_doi 10.1021/ic051932c
_journal_volume 45
_journal_year 2006
_chemical_formula_sum 'C10 H26 Cl N4 O6 Pt Tl'
_chemical_formula_weight 733.26
_chemical_name_systematic
; 
 ? 
;
_space_group_IT_number 61
_symmetry_cell_setting orthorhombic
_symmetry_space_group_name_Hall '-P 2ac 2ab'
_symmetry_space_group_name_H-M 'P b c a'
_atom_sites_solution_hydrogens geom
_atom_sites_solution_primary direct
_atom_sites_solution_secondary difmap
_audit_creation_method SHELXL-97
_cell_angle_alpha 90.00
_cell_angle_beta 90.00
_cell_angle_gamma 90.00
_cell_formula_units_Z 8
_cell_length_a 10.234(5)
_cell_length_b 11.654(6)
_cell_length_c 34.629(18)
_cell_measurement_temperature 293(2)
_cell_volume 4130(4)
_computing_cell_refinement 'Bruker SMART'
_computing_data_collection 'Bruker SMART'
_computing_data_reduction 'Bruker SAINT'
_computing_molecular_graphics 'Bruker SHELXTL'
_computing_publication_material 'Bruker SHELXTL'
_computing_structure_refinement 'SHELXL-97 (Sheldrick, 1997)'
_computing_structure_solution 'SHELXS-97 (Sheldrick, 1990)'
_diffrn_ambient_temperature 293(2)
_diffrn_measured_fraction_theta_full 0.999
_diffrn_measured_fraction_theta_max 0.999
_diffrn_measurement_device_type 'CCD area detector'
_diffrn_measurement_method 'phi and omega scans'
_diffrn_radiation_monochromator graphite
_diffrn_radiation_source 'fine-focus sealed tube'
_diffrn_radiation_type MoK\a
_diffrn_radiation_wavelength 0.71073
_diffrn_reflns_av_R_equivalents 0.3085
_diffrn_reflns_av_sigmaI/netI 0.1267
_diffrn_reflns_limit_h_max 12
_diffrn_reflns_limit_h_min -12
_diffrn_reflns_limit_k_max 12
_diffrn_reflns_limit_k_min -14
_diffrn_reflns_limit_l_max 42
_diffrn_reflns_limit_l_min -33
_diffrn_reflns_number 22165
_diffrn_reflns_theta_full 26.00
_diffrn_reflns_theta_max 26.00
_diffrn_reflns_theta_min 1.18
_exptl_absorpt_coefficient_mu 14.718
_exptl_absorpt_correction_T_max 0.3207
_exptl_absorpt_correction_T_min 0.0564
_exptl_absorpt_correction_type multi-scan
_exptl_absorpt_process_details sadabs
_exptl_crystal_colour yellow
_exptl_crystal_density_diffrn 2.359
_exptl_crystal_density_method 'not measured'
_exptl_crystal_description prism
_exptl_crystal_F_000 2704
_exptl_crystal_size_max 0.46
_exptl_crystal_size_mid 0.11
_exptl_crystal_size_min 0.10
_refine_diff_density_max 2.226
_refine_diff_density_min -3.154
_refine_diff_density_rms 0.324
_refine_ls_extinction_coef 0.00040(5)
_refine_ls_extinction_expression Fc^*^=kFc[1+0.001xFc^2^\l^3^/sin(2\q)]^-1/4^
_refine_ls_extinction_method SHELXL
_refine_ls_goodness_of_fit_ref 1.015
_refine_ls_hydrogen_treatment constr
_refine_ls_matrix_type full
_refine_ls_number_parameters 177
_refine_ls_number_reflns 4055
_refine_ls_number_restraints 2
_refine_ls_restrained_S_all 1.015
_refine_ls_R_factor_all 0.1219
_refine_ls_R_factor_gt 0.0915
_refine_ls_shift/su_max 0.002
_refine_ls_shift/su_mean 0.000
_refine_ls_structure_factor_coef Fsqd
_refine_ls_weighting_details 'calc w=1/[\s^2^(Fo^2^)+(0.0679P)^2^+94.9796P] where P=(Fo^2^+2Fc^2^)/3'
_refine_ls_weighting_scheme calc
_refine_ls_wR_factor_gt 0.1597
_refine_ls_wR_factor_ref 0.1886
_reflns_number_gt 3001
_reflns_number_total 4055
_reflns_threshold_expression >2sigma(I)
_cod_data_source_file ic051932csup1.cif
_cod_data_source_block pttla
_cod_original_sg_symbol_H-M Pbca
_cod_database_code 4331952

loop_
_symmetry_equiv_pos_as_xyz
'x, y, z'
'-x+1/2, -y, z+1/2'
'-x, y+1/2, -z+1/2'
'x+1/2, -y+1/2, -z'
'-x, -y, -z'
'x-1/2, y, -z-1/2'
'x, -y-1/2, z-1/2'
'-x-1/2, y-1/2, z'

loop_
_atom_site_label
_atom_site_type_symbol
_atom_site_fract_x
_atom_site_fract_y
_atom_site_fract_z
_atom_site_U_iso_or_equiv
_atom_site_adp_type
_atom_site_occupancy
_atom_site_symmetry_multiplicity
_atom_site_calc_flag
_atom_site_refinement_flags
Pt Pt 0.25154(7) 0.32164(5) 0.665339(17) 0.0362(2) Uani 1 1 d .
Tl Tl 0.31844(8) 0.08150(5) 0.65529(2) 0.0497(3) Uani 1 1 d .
Cl1 Cl 0.0370(5) 0.0612(3) 0.75704(13) 0.0562(11) Uani 1 1 d .
O1 O 0.0809(15) 0.1058(9) 0.6333(4) 0.063(4) Uani 1 1 d .
O2 O 0.450(2) 0.2169(13) 0.6020(4) 0.089(5) Uani 1 1 d .
O3 O 0.147(2) 0.0687(11) 0.7328(5) 0.089(6) Uani 1 1 d .
O4 O 0.062(3) -0.0081(19) 0.7890(7) 0.144(10) Uani 1 1 d .
O5 O -0.0026(18) 0.1695(12) 0.7675(6) 0.090(5) Uani 1 1 d .
O6 O -0.064(2) 0.0066(19) 0.7358(7) 0.141(10) Uani 1 1 d .
N1 N 0.0661(18) 0.2821(10) 0.6590(4) 0.053(4) Uani 1 1 d .
H1 H 0.0112 0.3314 0.6679 0.064 Uiso 1 1 calc R
N2 N 0.2714(18) 0.3249(12) 0.6077(4) 0.049(4) Uani 1 1 d D
N3 N 0.4472(18) 0.3683(11) 0.6688(4) 0.055(4) Uani 1 1 d .
H3D H 0.4556 0.4422 0.6629 0.083 Uiso 1 1 calc R
H3E H 0.4936 0.3262 0.6523 0.083 Uiso 1 1 calc R
H3F H 0.4761 0.3565 0.6927 0.083 Uiso 1 1 calc R
N4 N 0.229(2) 0.3199(11) 0.7244(4) 0.062(5) Uani 1 1 d .
H4D H 0.1553 0.2843 0.7305 0.093 Uiso 1 1 calc R
H4E H 0.2270 0.3916 0.7332 0.093 Uiso 1 1 calc R
H4F H 0.2964 0.2830 0.7351 0.093 Uiso 1 1 calc R
C1 C 0.0141(16) 0.1886(11) 0.6428(5) 0.040(4) Uani 1 1 d .
C2 C -0.132(3) 0.188(2) 0.6341(10) 0.101(5) Uani 1 1 d .
C3 C -0.188(3) 0.068(2) 0.6301(10) 0.101(5) Uani 1 1 d .
H3A H -0.2813 0.0726 0.6294 0.151 Uiso 1 1 calc R
H3B H -0.1608 0.0227 0.6518 0.151 Uiso 1 1 calc R
H3C H -0.1562 0.0342 0.6067 0.151 Uiso 1 1 calc R
C4 C -0.212(3) 0.244(2) 0.6640(9) 0.101(5) Uani 1 1 d .
H4A H -0.1823 0.2203 0.6891 0.151 Uiso 1 1 calc R
H4B H -0.3019 0.2219 0.6608 0.151 Uiso 1 1 calc R
H4C H -0.2044 0.3256 0.6617 0.151 Uiso 1 1 calc R
C5 C -0.162(3) 0.261(2) 0.5981(9) 0.101(5) Uani 1 1 d .
H5A H -0.1050 0.3265 0.5976 0.151 Uiso 1 1 calc R
H5B H -0.2512 0.2865 0.5990 0.151 Uiso 1 1 calc R
H5C H -0.1485 0.2159 0.5753 0.151 Uiso 1 1 calc R
C6 C 0.362(3) 0.2780(16) 0.5868(6) 0.067(6) Uani 1 1 d .
C7 C 0.365(5) 0.288(4) 0.5427(9) 0.141(7) Uani 1 1 d .
C8 C 0.376(5) 0.176(3) 0.5235(8) 0.141(7) Uani 1 1 d .
H8A H 0.3749 0.1870 0.4960 0.211 Uiso 1 1 calc R
H8B H 0.3040 0.1285 0.5309 0.211 Uiso 1 1 calc R
H8C H 0.4566 0.1400 0.5309 0.211 Uiso 1 1 calc R
C9 C 0.244(4) 0.346(3) 0.5269(9) 0.141(7) Uani 1 1 d .
H9A H 0.2648 0.3844 0.5033 0.211 Uiso 1 1 calc R
H9B H 0.2122 0.4005 0.5454 0.211 Uiso 1 1 calc RD
H9C H 0.1776 0.2891 0.5222 0.211 Uiso 1 1 calc R
C10 C 0.488(4) 0.356(3) 0.5324(8) 0.141(7) Uani 1 1 d .
H10A H 0.4945 0.4212 0.5491 0.211 Uiso 1 1 calc R
H10B H 0.4820 0.3810 0.5060 0.211 Uiso 1 1 calc R
H10C H 0.5633 0.3080 0.5355 0.211 Uiso 1 1 calc R
H2 H 0.195(3) 0.341(12) 0.5993(19) 0.03(5) Uiso 1 1 d D

loop_
_atom_site_aniso_label
_atom_site_aniso_U_11
_atom_site_aniso_U_22
_atom_site_aniso_U_33
_atom_site_aniso_U_23
_atom_site_aniso_U_13
_atom_site_aniso_U_12
Pt 0.0396(4) 0.0224(3) 0.0466(4) -0.0006(2) 0.0019(3) -0.0001(2)
Tl 0.0502(5) 0.0253(3) 0.0735(5) -0.0007(3) -0.0047(4) 0.0033(3)
Cl1 0.058(3) 0.0419(19) 0.068(3) -0.0006(17) 0.017(2) 0.000(2)
O1 0.062(10) 0.039(6) 0.088(9) -0.012(6) -0.017(8) 0.001(6)
O2 0.105(15) 0.094(10) 0.066(9) -0.002(8) 0.015(9) 0.045(11)
O3 0.112(15) 0.052(7) 0.104(12) -0.004(7) 0.053(11) -0.010(9)
O4 0.15(2) 0.144(17) 0.139(18) 0.076(15) 0.042(18) 0.026(17)
O5 0.069(12) 0.064(8) 0.136(14) -0.026(9) 0.028(11) 0.009(8)
O6 0.098(18) 0.143(17) 0.18(2) -0.071(16) 0.034(17) -0.051(16)
N1 0.067(11) 0.032(6) 0.061(9) -0.007(6) 0.019(8) -0.010(7)
N2 0.067(12) 0.046(7) 0.036(7) 0.004(5) 0.009(8) 0.006(8)
N3 0.058(11) 0.039(7) 0.069(10) 0.002(6) -0.003(8) -0.010(8)
N4 0.098(15) 0.033(6) 0.055(8) -0.004(6) 0.024(9) -0.007(8)
C1 0.031(9) 0.027(6) 0.062(10) 0.000(6) -0.001(7) 0.004(6)
C2 0.061(9) 0.086(8) 0.155(14) -0.004(8) -0.022(9) -0.004(8)
C3 0.061(9) 0.086(8) 0.155(14) -0.004(8) -0.022(9) -0.004(8)
C4 0.061(9) 0.086(8) 0.155(14) -0.004(8) -0.022(9) -0.004(8)
C5 0.061(9) 0.086(8) 0.155(14) -0.004(8) -0.022(9) -0.004(8)
C6 0.083(17) 0.052(10) 0.065(12) 0.006(8) 0.015(12) 0.001(11)
C7 0.17(2) 0.174(17) 0.074(10) -0.001(9) 0.025(12) -0.013(17)
C8 0.17(2) 0.174(17) 0.074(10) -0.001(9) 0.025(12) -0.013(17)
C9 0.17(2) 0.174(17) 0.074(10) -0.001(9) 0.025(12) -0.013(17)
C10 0.17(2) 0.174(17) 0.074(10) -0.001(9) 0.025(12) -0.013(17)

loop_
_atom_type_symbol
_atom_type_description
_atom_type_scat_dispersion_real
_atom_type_scat_dispersion_imag
_atom_type_scat_source
C C 0.0033 0.0000 'International Tables Vol C Tables 4.2.6.8 and 6.1.1.4'
H H 0.0000 0.0000 'International Tables Vol C Tables 4.2.6.8 and 6.1.1.4'
N N 0.0061 0.0000 'International Tables Vol C Tables 4.2.6.8 and 6.1.1.4'
O O 0.0106 0.0000 'International Tables Vol C Tables 4.2.6.8 and 6.1.1.4'
Cl Cl 0.1484 0.0000 'International Tables Vol C Tables 4.2.6.8 and 6.1.1.4'
Pt Pt -1.7033 0.0000 'International Tables Vol C Tables 4.2.6.8 and 6.1.1.4'
Tl Tl -2.8358 0.0000 'International Tables Vol C Tables 4.2.6.8 and 6.1.1.4'

loop_
_geom_angle_atom_site_label_1
_geom_angle_atom_site_label_2
_geom_angle_atom_site_label_3
_geom_angle
_geom_angle_site_symmetry_1
_geom_angle_site_symmetry_3
N1 Pt N2 89.5(7) . .
N1 Pt N4 90.1(7) . .
N2 Pt N4 179.3(7) . .
N1 Pt N3 176.6(6) . .
N2 Pt N3 87.4(7) . .
N4 Pt N3 92.9(7) . .
N1 Pt Tl 89.3(4) . .
N2 Pt Tl 82.8(4) . .
N4 Pt Tl 97.8(4) . .
N3 Pt Tl 91.8(4) . .
N1 Pt Tl 89.6(4) . 8_665
N2 Pt Tl 83.9(4) . 8_665
N4 Pt Tl 95.4(4) . 8_665
N3 Pt Tl 88.5(4) . 8_665
Tl Pt Tl 166.73(4) . 8_665
O1 Tl O2 101.5(5) . .
O1 Tl Pt 72.9(2) . .
O2 Tl Pt 69.2(3) . .
O1 Tl Pt 85.6(3) . 8_655
O2 Tl Pt 137.3(3) . 8_655
Pt Tl Pt 149.92(4) . 8_655
O1 Tl O3 74.5(5) . .
O2 Tl O3 147.9(4) . .
Pt Tl O3 79.4(2) . .
Pt Tl O3 74.8(2) 8_655 .
O5 Cl1 O4 112.1(14) . .
O5 Cl1 O3 109.7(9) . .
O4 Cl1 O3 111.4(14) . .
O5 Cl1 O6 109.5(14) . .
O4 Cl1 O6 106.6(16) . .
O3 Cl1 O6 107.4(12) . .
C1 O1 Tl 122.4(11) . .
C6 O2 Tl 104.8(15) . .
Cl1 O3 Tl 160.1(13) . .
C1 N1 Pt 128.5(13) . .
C1 N1 H1 115.7 . .
Pt N1 H1 115.7 . .
C6 N2 Pt 128.3(15) . .
C6 N2 H2 124(7) . .
Pt N2 H2 104(5) . .
Pt N3 H3D 109.5 . .
Pt N3 H3E 109.5 . .
H3D N3 H3E 109.5 . .
Pt N3 H3F 109.5 . .
H3D N3 H3F 109.5 . .
H3E N3 H3F 109.5 . .
Pt N4 H4D 109.5 . .
Pt N4 H4E 109.5 . .
H4D N4 H4E 109.5 . .
Pt N4 H4F 109.5 . .
H4D N4 H4F 109.5 . .
H4E N4 H4F 109.5 . .
O1 C1 N1 122.1(16) . .
O1 C1 C2 119.2(17) . .
N1 C1 C2 118.6(17) . .
C4 C2 C3 105(3) . .
C4 C2 C1 114(2) . .
C3 C2 C1 113(2) . .
C4 C2 C5 102(2) . .
C3 C2 C5 111(3) . .
C1 C2 C5 111(2) . .
C2 C3 H3A 109.5 . .
C2 C3 H3B 109.5 . .
H3A C3 H3B 109.5 . .
C2 C3 H3C 109.5 . .
H3A C3 H3C 109.5 . .
H3B C3 H3C 109.5 . .
C2 C4 H4A 109.5 . .
C2 C4 H4B 109.5 . .
H4A C4 H4B 109.5 . .
C2 C4 H4C 109.5 . .
H4A C4 H4C 109.5 . .
H4B C4 H4C 109.5 . .
C2 C5 H5A 109.5 . .
C2 C5 H5B 109.5 . .
H5A C5 H5B 109.5 . .
C2 C5 H5C 109.5 . .
H5A C5 H5C 109.5 . .
H5B C5 H5C 109.5 . .
O2 C6 N2 120.8(18) . .
O2 C6 C7 116(3) . .
N2 C6 C7 123(3) . .
C8 C7 C10 107(4) . .
C8 C7 C9 107(4) . .
C10 C7 C9 111(3) . .
C8 C7 C6 113(3) . .
C10 C7 C6 107(3) . .
C9 C7 C6 112(3) . .
C7 C8 H8A 109.5 . .
C7 C8 H8B 109.5 . .
H8A C8 H8B 109.5 . .
C7 C8 H8C 109.5 . .
H8A C8 H8C 109.5 . .
H8B C8 H8C 109.5 . .
C7 C9 H9A 109.5 . .
C7 C9 H9B 109.5 . .
H9A C9 H9B 109.5 . .
C7 C9 H9C 109.5 . .
H9A C9 H9C 109.5 . .
H9B C9 H9C 109.5 . .
C7 C10 H10A 109.5 . .
C7 C10 H10B 109.5 . .
H10A C10 H10B 109.5 . .
C7 C10 H10C 109.5 . .
H10A C10 H10C 109.5 . .
H10B C10 H10C 109.5 . .

loop_
_geom_bond_atom_site_label_1
_geom_bond_atom_site_label_2
_geom_bond_distance
_geom_bond_site_symmetry_2
Pt N1 1.965(18) .
Pt N2 2.006(13) .
Pt N4 2.057(14) .
Pt N3 2.078(18) .
Pt Tl 2.9021(16) .
Pt Tl 3.1312(17) 8_665
Tl O1 2.563(15) .
Tl O2 2.774(17) .
Tl Pt 3.1312(17) 8_655
Tl O3 3.213(15) .
Cl1 O5 1.374(13) .
Cl1 O4 1.393(19) .
Cl1 O3 1.403(17) .
Cl1 O6 1.42(2) .
O1 C1 1.227(18) .
O2 C6 1.26(3) .
N1 C1 1.336(19) .
N1 H1 0.8600 .
N2 C6 1.30(3) .
N2 H2 0.86(2) .
N3 H3D 0.8900 .
N3 H3E 0.8900 .
N3 H3F 0.8900 .
N4 H4D 0.8900 .
N4 H4E 0.8900 .
N4 H4F 0.8900 .
C1 C2 1.52(3) .
C2 C4 1.48(4) .
C2 C3 1.51(3) .
C2 C5 1.54(4) .
C3 H3A 0.9600 .
C3 H3B 0.9600 .
C3 H3C 0.9600 .
C4 H4A 0.9600 .
C4 H4B 0.9600 .
C4 H4C 0.9600 .
C5 H5A 0.9600 .
C5 H5B 0.9600 .
C5 H5C 0.9600 .
C6 C7 1.53(4) .
C7 C8 1.46(4) .
C7 C10 1.52(5) .
C7 C9 1.52(5) .
C8 H8A 0.9600 .
C8 H8B 0.9600 .
C8 H8C 0.9600 .
C9 H9A 0.9600 .
C9 H9B 0.9600 .
C9 H9C 0.9600 .
C10 H10A 0.9600 .
C10 H10B 0.9600 .
C10 H10C 0.9600 .

loop_
_geom_torsion_atom_site_label_1
_geom_torsion_atom_site_label_2
_geom_torsion_atom_site_label_3
_geom_torsion_atom_site_label_4
_geom_torsion
_geom_torsion_site_symmetry_1
_geom_torsion_site_symmetry_4
N1 Pt Tl O1 14.1(5) . .
N2 Pt Tl O1 -75.5(6) . .
N4 Pt Tl O1 104.2(7) . .
N3 Pt Tl O1 -162.6(5) . .
Tl Pt Tl O1 -71.4(4) 8_665 .
N1 Pt Tl O2 124.0(6) . .
N2 Pt Tl O2 34.4(7) . .
N4 Pt Tl O2 -146.0(7) . .
N3 Pt Tl O2 -52.7(6) . .
Tl Pt Tl O2 38.5(4) 8_665 .
N1 Pt Tl Pt -31.9(4) . 8_655
N2 Pt Tl Pt -121.5(5) . 8_655
N4 Pt Tl Pt 58.1(6) . 8_655
N3 Pt Tl Pt 151.3(4) . 8_655
Tl Pt Tl Pt -117.49(13) 8_665 8_655
N1 Pt Tl O3 -62.8(6) . .
N2 Pt Tl O3 -152.4(7) . .
N4 Pt Tl O3 27.2(7) . .
N3 Pt Tl O3 120.4(6) . .
Tl Pt Tl O3 -148.4(4) 8_665 .
O2 Tl O1 C1 -82.6(14) . .
Pt Tl O1 C1 -18.8(13) . .
Pt Tl O1 C1 140.0(14) 8_655 .
O3 Tl O1 C1 64.6(14) . .
O1 Tl O2 C6 15.7(14) . .
Pt Tl O2 C6 -50.8(12) . .
Pt Tl O2 C6 111.7(12) 8_655 .
O3 Tl O2 C6 -63.5(18) . .
O5 Cl1 O3 Tl -94(2) . .
O4 Cl1 O3 Tl 141(2) . .
O6 Cl1 O3 Tl 25(3) . .
O1 Tl O3 Cl1 11(2) . .
O2 Tl O3 Cl1 98(2) . .
Pt Tl O3 Cl1 86(2) . .
Pt Tl O3 Cl1 -79(2) 8_655 .
N2 Pt N1 C1 62.8(14) . .
N4 Pt N1 C1 -117.8(14) . .
Tl Pt N1 C1 -20.0(14) . .
Tl Pt N1 C1 146.7(14) 8_665 .
N1 Pt N2 C6 -133.0(18) . .
N3 Pt N2 C6 48.6(18) . .
Tl Pt N2 C6 -43.6(18) . .
Tl Pt N2 C6 137.3(18) 8_665 .
Tl O1 C1 N1 13(2) . .
Tl O1 C1 C2 -170.3(18) . .
Pt N1 C1 O1 9(2) . .
Pt N1 C1 C2 -168.0(18) . .
O1 C1 C2 C4 144(2) . .
N1 C1 C2 C4 -39(3) . .
O1 C1 C2 C3 24(4) . .
N1 C1 C2 C3 -159(2) . .
O1 C1 C2 C5 -101(2) . .
N1 C1 C2 C5 76(3) . .
Tl O2 C6 N2 43(2) . .
Tl O2 C6 C7 -134(2) . .
Pt N2 C6 O2 4(3) . .
Pt N2 C6 C7 -180(2) . .
O2 C6 C7 C8 49(5) . .
N2 C6 C7 C8 -127(4) . .
O2 C6 C7 C10 -68(4) . .
N2 C6 C7 C10 115(4) . .
O2 C6 C7 C9 170(3) . .
N2 C6 C7 C9 -6(5) . .
